data_4135049
loop_
_publ_author_name
'Gransbury, Gemma K.'
'Livesay, Brooke N.'
'Janetzki, Jett T.'
'Hay, Moya A.'
'Gable, Robert W.'
'Shores, Matthew P.'
'Starikova, Alyona'
'Boskovic, Colette'

_publ_section_title
;
 Understanding the Origin of One- or Two-Step Valence Tautomeric
 Transitions in Bis(dioxolene)-Bridged Dinuclear Cobalt Complexes.
;
_journal_name_full 'Journal of the American Chemical Society'
_journal_paper_doi 10.1021/jacs.0c01073
_journal_year 2020
_chemical_formula_moiety 'C61 H60 Br4 Co2 N8 O4, 2(F6 P), 2(C4 H8 O2)'
_chemical_formula_sum 'C79 H96 Br4 Co2 F12 N8 O13 P2'
_chemical_formula_weight 2093.07
_chemical_name_systematic
'(mu2-3,3,3',3'-tetramethyl-1,1'-spirobi(indan)-4,4'-7,7'-tetrabromo-5,5'-6,6'-tetraolato)-bis(bis(6-methyl-2-pyridylmethyl)(2-pyridylmethyl)amine)-di-cobalt(III) bis(hexafluorophosphate) 1,4-dioxane solvate'
_space_group_crystal_system orthorhombic
_space_group_IT_number 45
_space_group_name_Hall 'I 2 -2c'
_space_group_name_H-M_alt 'I b a 2'
_atom_sites_solution_hydrogens geom
_atom_sites_solution_primary dual
_audit_creation_date 2019-02-25
_audit_creation_method
;
Olex2 1.2
(compiled 2018.05.29 svn.r3508 for OlexSys, GUI svn.r5506)
;
_cell_angle_alpha 90
_cell_angle_beta 90
_cell_angle_gamma 90
_cell_formula_units_Z 4
_cell_length_a 17.948(4)
_cell_length_b 20.058(4)
_cell_length_c 22.915(5)
_cell_measurement_reflns_used 8370
_cell_measurement_temperature 100(2)
_cell_measurement_theta_max 31.670
_cell_measurement_theta_min 0.407
_cell_volume 8249(3)
_computing_cell_refinement 'XDS (Kabsch, 1993)'
_computing_data_collection 'BluIce (McPhillips, 2002)'
_computing_data_reduction 'XDS (Kabsch, 1993)'
_computing_molecular_graphics 'Olex2 (Dolomanov et al., 2009)'
_computing_publication_material 'Olex2 (Dolomanov et al., 2009)'
_computing_structure_refinement 'ShelXL (Sheldrick, 2015)'
_computing_structure_solution 'ShelXT (Sheldrick, 2015)'
_diffrn_ambient_temperature 100(2)
_diffrn_detector 'CCD plate'
_diffrn_measured_fraction_theta_full 0.992
_diffrn_measured_fraction_theta_max 0.991
_diffrn_measurement_device_type 'ADSC Quantum 210r'
_diffrn_measurement_method 'Phi Scan'
_diffrn_radiation_monochromator 'Silicon Double Crystal'
_diffrn_radiation_probe x-ray
_diffrn_radiation_type Synchrotron
_diffrn_radiation_wavelength 0.710900
_diffrn_reflns_av_R_equivalents 0.1375
_diffrn_reflns_av_unetI/netI 0.0738
_diffrn_reflns_Laue_measured_fraction_full 0.992
_diffrn_reflns_Laue_measured_fraction_max 0.991
_diffrn_reflns_limit_h_max 21
_diffrn_reflns_limit_h_min -21
_diffrn_reflns_limit_k_max 24
_diffrn_reflns_limit_k_min -24
_diffrn_reflns_limit_l_max 27
_diffrn_reflns_limit_l_min -27
_diffrn_reflns_number 48401
_diffrn_reflns_point_group_measured_fraction_full 0.991
_diffrn_reflns_point_group_measured_fraction_max 0.991
_diffrn_reflns_theta_full 25.242
_diffrn_reflns_theta_max 25.349
_diffrn_reflns_theta_min 1.522
_diffrn_source 'MX1 Beamline Australian Synchrotron'
_diffrn_source_type Synchrotron
_exptl_absorpt_coefficient_mu 2.473
_exptl_absorpt_correction_T_max 0.7462
_exptl_absorpt_correction_T_min 0.4681
_exptl_absorpt_correction_type multi-scan
_exptl_absorpt_process_details
;
'SADABS-2012/1 (Bruker,2012) was used for absorption correction.
wR2(int) was 0.1168 before and 0.0930 after correction. 
The Ratio of minimum to maximum transmission is 0.6273. 
The \l/2 correction factor is 0.0015.'
;
_exptl_crystal_colour brown
_exptl_crystal_colour_primary brown
_exptl_crystal_density_diffrn 1.685
_exptl_crystal_description block
_exptl_crystal_F_000 4248
_exptl_crystal_recrystallization_method 'Crystallised from dichloromethane/1,4-dioxane'
_exptl_crystal_size_max 0.091
_exptl_crystal_size_mid 0.043
_exptl_crystal_size_min 0.043
_refine_diff_density_max 1.026
_refine_diff_density_min -1.268
_refine_diff_density_rms 0.144
_refine_ls_abs_structure_details
;
 Refined as an inversion twin.
;
_refine_ls_abs_structure_Flack 0.100(19)
_refine_ls_extinction_coef 0.0022(3)
_refine_ls_extinction_expression Fc^*^=kFc[1+0.001xFc^2^\l^3^/sin(2\q)]^-1/4^
_refine_ls_extinction_method 'SHELXL-2014/7 (Sheldrick 2014'
_refine_ls_goodness_of_fit_ref 1.054
_refine_ls_hydrogen_treatment constr
_refine_ls_matrix_type full
_refine_ls_number_parameters 482
_refine_ls_number_reflns 7484
_refine_ls_number_restraints 107
_refine_ls_restrained_S_all 1.070
_refine_ls_R_factor_all 0.0732
_refine_ls_R_factor_gt 0.0669
_refine_ls_shift/su_max 0.001
_refine_ls_shift/su_mean 0.000
_refine_ls_structure_factor_coef Fsqd
_refine_ls_weighting_details 'w=1/[\s^2^(Fo^2^)+(0.1261P)^2^+11.2696P] where P=(Fo^2^+2Fc^2^)/3'
_refine_ls_weighting_scheme calc
_refine_ls_wR_factor_gt 0.1715
_refine_ls_wR_factor_ref 0.1795
_reflns_Friedel_coverage 0.944
_reflns_Friedel_fraction_full 0.991
_reflns_Friedel_fraction_max 0.991
_reflns_number_gt 6688
_reflns_number_total 7484
_reflns_threshold_expression 'I > 2\s(I)'
_cod_data_source_file ja0c01073_si_006.cif
_cod_data_source_block 3a-4p5dioxane
_cod_database_code 4135049
_shelx_shelxl_version_number 2014/7
_shelx_space_group_comment
;
The symmetry employed for this shelxl refinement is uniquely defined
by the following loop, which should always be used as a source of
symmetry information in preference to the above space-group names.
They are only intended as comments.
;
_olex2_refinement_description
;
1. Twinned data refinement
 Scales: 0.900(19)
 0.100(19)
2. Fixed Uiso
 At 1.2 times of:
  All C(H) groups, All C(H,H) groups
 At 1.5 times of:
  All C(H,H,H) groups
3. Restrained distances
 C2S-C1S
 1.496 with sigma of 0.005
 C3S-C4S
 1.496 with sigma of 0.005
 O2S-C3S
 1.428 with sigma of 0.005
 O2S-C2S
 1.428 with sigma of 0.005
 C1S-O1S
 1.428 with sigma of 0.005
 C4S-O1S
 1.428 with sigma of 0.005
 C28-C29
 1.52 with sigma of 0.02
 C1S-C4S = C2S-C3S
 2.32529 with sigma of 0.04
4. Uiso/Uaniso restraints and constraints
C19 \\sim C20 \\sim C21: within 2A with sigma of 0.02 and sigma for terminal
atoms of 0.04
C24 \\sim C25 \\sim C26 \\sim C27 \\sim C28: within 2A with sigma of 0.02 and
sigma for terminal atoms of 0.04
Uanis(C24) \\sim Ueq, Uanis(C25) \\sim Ueq, Uanis(C26) \\sim Ueq, Uanis(C27)
\\sim Ueq, Uanis(C28) \\sim Ueq, Uanis(C29) \\sim Ueq: with sigma of 0.01 and
sigma for terminal atoms of 0.02
Uanis(C19) \\sim Ueq, Uanis(C20) \\sim Ueq, Uanis(C21) \\sim Ueq: with sigma of
0.01 and sigma for terminal atoms of 0.02
Uanis(C31) \\sim Ueq: with sigma of 0.04 and sigma for terminal atoms of 0.08
5. Others
 1*[Sof(H12)+Sof(C30)+Sof(H30A)+Sof(H30B)+Sof(H30C)]+1*[Sof(H24)+Sof(C32)+
 Sof(H32A)+Sof(H32B)+Sof(H32C)]+1*[Sof(H18)+Sof(C31)+Sof(H31A)+Sof(H31B)+
 Sof(H31C)]=1 with esd of 0.00001
 Sof(C30)=Sof(H30A)=Sof(H30B)=Sof(H30C)=1-FVAR(2)
 Sof(H12)=FVAR(2)
 Sof(C32)=Sof(H32A)=Sof(H32B)=Sof(H32C)=1-FVAR(3)
 Sof(H24)=FVAR(3)
 Sof(C31)=Sof(H31A)=Sof(H31B)=Sof(H31C)=1-FVAR(4)
 Sof(H18)=FVAR(4)
6.a Secondary CH2 refined with riding coordinates:
 C10(H10A,H10B), C17(H17A,H17B), C29(H29A,H29B), C23(H23A,H23B), C1S(H1SA,
 H1SB), C2S(H2SA,H2SB), C3S(H3SA,H3SB), C4S(H4SA,H4SB)
6.b Aromatic/amide H refined with riding coordinates:
 C27(H27), C26(H26), C25(H25), C24(H24), C12(H12), C13(H13), C14(H14),
 C15(H15), C18(H18), C19(H19), C20(H20), C21(H21)
6.c Fitted hexagon refined as free rotating group:
 N4(C28,C27,C26,C25,C24)
6.d Idealised Me refined as rotating group:
 C8(H8A,H8B,H8C), C9(H9A,H9B,H9C), C30(H30A,H30B,H30C), C32(H32A,H32B,H32C),
 C31(H31A,H31B,H31C)
;
_olex2_exptl_crystal_mounting_method 'Mounted on loop with cryoprotectant oil'
_olex2_submission_special_instructions 'No special instructions were received'

loop_
_space_group_symop_operation_xyz
'x, y, z'
'-x, -y, z'
'x+1/2, -y+1/2, z'
'-x+1/2, y+1/2, z'
'x+1/2, y+1/2, z+1/2'
'-x+1/2, -y+1/2, z+1/2'
'x+1, -y+1, z+1/2'
'-x+1, y+1, z+1/2'

loop_
_atom_site_label
_atom_site_type_symbol
_atom_site_fract_x
_atom_site_fract_y
_atom_site_fract_z
_atom_site_U_iso_or_equiv
_atom_site_adp_type
_atom_site_occupancy
_atom_site_site_symmetry_order
_atom_site_calc_flag
_atom_site_refinement_flags_posn
_atom_site_refinement_flags_adp
_atom_site_refinement_flags_occupancy
_atom_site_disorder_assembly
_atom_site_disorder_group
Br1 Br 0.60686(6) 0.75285(5) 0.74645(5) 0.0485(3) Uani 1 1 d . . . . .
Br2 Br 0.38431(5) 0.98209(5) 0.63793(5) 0.0429(3) Uani 1 1 d . . . . .
Co1 Co 0.45629(7) 0.76061(6) 0.56739(7) 0.0401(3) Uani 1 1 d . . . . .
O1 O 0.4209(3) 0.8429(4) 0.5950(3) 0.0411(14) Uani 1 1 d . . . . .
O2 O 0.5100(4) 0.7520(3) 0.6375(4) 0.0473(16) Uani 1 1 d . . . . .
N1 N 0.4980(6) 0.6772(5) 0.5418(5) 0.058(2) Uani 1 1 d . . . . .
N2 N 0.4006(4) 0.7624(4) 0.4932(4) 0.0381(17) Uani 1 1 d . . . . .
N4 N 0.5468(3) 0.7989(4) 0.5331(3) 0.054(2) Uani 1 1 d . . . . .
C28 C 0.6018(5) 0.7502(4) 0.5309(5) 0.077(4) Uani 1 1 d DG U . . .
C27 C 0.6735(4) 0.7667(6) 0.5131(6) 0.097(5) Uani 1 1 d G U . . .
H27 H 0.7111 0.7334 0.5116 0.116 Uiso 1 1 calc R . . . .
C26 C 0.6902(4) 0.8320(7) 0.4975(6) 0.112(5) Uani 1 1 d G U . . .
H26 H 0.7392 0.8433 0.4854 0.134 Uiso 1 1 calc R . . . .
C25 C 0.6353(6) 0.8807(5) 0.4997(5) 0.097(5) Uani 1 1 d G U . . .
H25 H 0.6467 0.9253 0.4891 0.116 Uiso 1 1 calc R . . . .
C24 C 0.5636(5) 0.8642(4) 0.5175(4) 0.066(3) Uani 1 1 d G U . . .
H24 H 0.5260 0.8975 0.5190 0.079 Uiso 0.276(5) 1 calc R . . A 1
N3 N 0.3758(5) 0.7061(5) 0.6010(4) 0.054(2) Uani 1 1 d . . . . .
C1 C 0.4594(4) 0.8589(5) 0.6429(5) 0.0392(19) Uani 1 1 d . . . . .
C2 C 0.5076(6) 0.8112(4) 0.6662(4) 0.041(2) Uani 1 1 d . . . . .
C3 C 0.5500(5) 0.8247(5) 0.7157(4) 0.041(2) Uani 1 1 d . . . . .
C4 C 0.5462(5) 0.8872(4) 0.7414(4) 0.0365(18) Uani 1 1 d . . . . .
C5 C 0.4972(5) 0.9360(4) 0.7183(4) 0.0345(18) Uani 1 1 d . . . . .
C6 C 0.4536(5) 0.9203(4) 0.6715(4) 0.0349(18) Uani 1 1 d . . . . .
C7 C 0.5881(5) 0.9144(5) 0.7952(4) 0.0361(19) Uani 1 1 d . . . . .
C8 C 0.5545(6) 0.8844(5) 0.8511(4) 0.043(2) Uani 1 1 d . . . . .
H8A H 0.5006 0.8922 0.8516 0.064 Uiso 1 1 calc GR . . . .
H8B H 0.5773 0.9056 0.8853 0.064 Uiso 1 1 calc GR . . . .
H8C H 0.5643 0.8364 0.8521 0.064 Uiso 1 1 calc GR . . . .
C9 C 0.6746(5) 0.9042(6) 0.7931(5) 0.046(2) Uani 1 1 d . . . . .
H9A H 0.6861 0.8566 0.7969 0.068 Uiso 1 1 calc GR . . . .
H9B H 0.6979 0.9288 0.8252 0.068 Uiso 1 1 calc GR . . . .
H9C H 0.6939 0.9207 0.7558 0.068 Uiso 1 1 calc GR . . . .
C10 C 0.5713(6) 0.9900(5) 0.7905(5) 0.042(2) Uani 1 1 d . . . . .
H10A H 0.5643 1.0090 0.8300 0.051 Uiso 1 1 calc R . . . .
H10B H 0.6137 1.0131 0.7718 0.051 Uiso 1 1 calc R . . . .
C11 C 0.5000 1.0000 0.7540(7) 0.043(3) Uani 1 2 d S T P . .
C12 C 0.3486(6) 0.8041(6) 0.4741(6) 0.055(3) Uani 1 1 d . . . . .
H12 H 0.3390 0.8435 0.4958 0.066 Uiso 0.392(5) 1 calc R . . B 1
C13 C 0.3080(6) 0.7928(7) 0.4243(5) 0.060(3) Uani 1 1 d . . . . .
H13 H 0.2711 0.8240 0.4125 0.072 Uiso 1 1 calc R . . . .
C14 C 0.3204(7) 0.7367(8) 0.3913(6) 0.068(4) Uani 1 1 d . . . . .
H14 H 0.2920 0.7281 0.3572 0.081 Uiso 1 1 calc R . . . .
C15 C 0.3754(7) 0.6934(7) 0.4093(5) 0.061(3) Uani 1 1 d . . . . .
H15 H 0.3860 0.6547 0.3869 0.073 Uiso 1 1 calc R . . . .
C16 C 0.4156(5) 0.7061(5) 0.4601(5) 0.043(2) Uani 1 1 d . . . . .
C17 C 0.4781(7) 0.6630(7) 0.4793(5) 0.059(3) Uani 1 1 d . . . . .
H17A H 0.5220 0.6710 0.4541 0.071 Uiso 1 1 calc R . . . .
H17B H 0.4636 0.6155 0.4751 0.071 Uiso 1 1 calc R . . . .
C29 C 0.5824(8) 0.6839(7) 0.5480(7) 0.078(4) Uani 1 1 d D U . . .
H29A H 0.5976 0.6757 0.5889 0.094 Uiso 1 1 calc R . . . .
H29B H 0.6079 0.6511 0.5226 0.094 Uiso 1 1 calc R . . . .
C18 C 0.3111(8) 0.7223(10) 0.6235(5) 0.076(4) Uani 1 1 d . . . . .
H18 H 0.2991 0.7681 0.6280 0.091 Uiso 0.332(5) 1 calc R . . C 1
C19 C 0.2580(11) 0.6734(11) 0.6414(8) 0.100(5) Uani 1 1 d . U . . .
H19 H 0.2108 0.6845 0.6576 0.120 Uiso 1 1 calc R . . . .
C20 C 0.2820(12) 0.6065(10) 0.6330(10) 0.104(5) Uani 1 1 d . U . . .
H20 H 0.2470 0.5719 0.6398 0.124 Uiso 1 1 calc R . . . .
C21 C 0.3499(13) 0.5892(11) 0.6163(9) 0.102(5) Uani 1 1 d . U . . .
H21 H 0.3674 0.5445 0.6167 0.122 Uiso 1 1 calc R . . . .
C22 C 0.3913(9) 0.6409(7) 0.5986(5) 0.072(4) Uani 1 1 d . . . . .
C23 C 0.4724(13) 0.6249(7) 0.5811(7) 0.094(6) Uani 1 1 d . . . . .
H23A H 0.5045 0.6232 0.6163 0.113 Uiso 1 1 calc R . . . .
H23B H 0.4748 0.5810 0.5614 0.113 Uiso 1 1 calc R . . . .
P1 P 0.3325(3) 0.4845(2) 0.4674(2) 0.0876(14) Uani 1 1 d . . . . .
F1 F 0.3360(7) 0.5622(6) 0.4791(6) 0.116(4) Uani 1 1 d . . . . .
F2 F 0.4068(10) 0.4786(5) 0.5049(8) 0.160(8) Uani 1 1 d . . . . .
F3 F 0.3814(9) 0.5040(9) 0.4088(8) 0.149(6) Uani 1 1 d . . . . .
F4 F 0.2879(11) 0.4753(10) 0.5190(9) 0.195(10) Uani 1 1 d . . . . .
F5 F 0.2591(8) 0.4917(6) 0.4306(6) 0.134(5) Uani 1 1 d . . . . .
F6 F 0.3393(7) 0.4106(5) 0.4483(4) 0.105(3) Uani 1 1 d . . . . .
O1S O 0.6681(7) 0.7422(8) 0.2756(6) 0.114(6) Uani 1 1 d D . . . .
O2S O 0.5560(8) 0.7067(9) 0.3545(5) 0.129(6) Uani 1 1 d D . . . .
C1S C 0.6294(10) 0.7920(8) 0.3083(7) 0.109(7) Uani 1 1 d D . . . .
H1SA H 0.5875 0.8096 0.2846 0.131 Uiso 1 1 calc R . . . .
H1SB H 0.6636 0.8294 0.3167 0.131 Uiso 1 1 calc R . . . .
C2S C 0.5998(10) 0.7646(9) 0.3643(7) 0.104(7) Uani 1 1 d D . . . .
H2SA H 0.6418 0.7534 0.3905 0.124 Uiso 1 1 calc R . . . .
H2SB H 0.5690 0.7989 0.3839 0.124 Uiso 1 1 calc R . . . .
C3S C 0.5976(13) 0.6585(10) 0.3228(8) 0.132(9) Uani 1 1 d D . . . .
H3SA H 0.5673 0.6178 0.3169 0.159 Uiso 1 1 calc R . . . .
H3SB H 0.6430 0.6462 0.3448 0.159 Uiso 1 1 calc R . . . .
C4S C 0.6184(11) 0.6879(10) 0.2650(7) 0.119(8) Uani 1 1 d D . . . .
H4SA H 0.6430 0.6539 0.2403 0.142 Uiso 1 1 calc R . . . .
H4SB H 0.5733 0.7040 0.2444 0.142 Uiso 1 1 calc R . . . .
C30 C 0.3358(15) 0.8709(12) 0.4978(12) 0.078(7) Uani 0.608(5) 1 d . . . B 2
H30A H 0.3480 0.8712 0.5395 0.117 Uiso 0.608(5) 1 calc GR . . B 2
H30B H 0.2834 0.8831 0.4925 0.117 Uiso 0.608(5) 1 calc GR . . B 2
H30C H 0.3675 0.9031 0.4774 0.117 Uiso 0.608(5) 1 calc GR . . B 2
C32 C 0.5107(9) 0.9124(8) 0.5098(6) 0.052(4) Uani 0.724(5) 1 d . . . A 2
H32A H 0.4683 0.8937 0.4883 0.078 Uiso 0.724(5) 1 calc GR . . A 2
H32B H 0.5321 0.9495 0.4876 0.078 Uiso 0.724(5) 1 calc GR . . A 2
H32C H 0.4938 0.9285 0.5479 0.078 Uiso 0.724(5) 1 calc GR . . A 2
C31 C 0.2880(13) 0.7909(13) 0.6344(14) 0.103(10) Uani 0.668(5) 1 d . U . C 2
H31A H 0.3177 0.8095 0.6664 0.154 Uiso 0.668(5) 1 calc GR . . C 2
H31B H 0.2351 0.7918 0.6450 0.154 Uiso 0.668(5) 1 calc GR . . C 2
H31C H 0.2958 0.8176 0.5990 0.154 Uiso 0.668(5) 1 calc GR . . C 2

loop_
_atom_site_aniso_label
_atom_site_aniso_U_11
_atom_site_aniso_U_22
_atom_site_aniso_U_33
_atom_site_aniso_U_23
_atom_site_aniso_U_13
_atom_site_aniso_U_12
Br1 0.0536(6) 0.0515(6) 0.0404(6) -0.0008(5) -0.0063(5) 0.0172(4)
Br2 0.0413(5) 0.0474(5) 0.0399(5) 0.0006(4) -0.0044(4) 0.0085(3)
Co1 0.0371(6) 0.0503(7) 0.0331(7) -0.0033(6) 0.0008(5) 0.0043(5)
O1 0.036(3) 0.057(4) 0.030(3) -0.001(3) 0.004(3) -0.001(3)
O2 0.054(4) 0.046(4) 0.042(4) -0.011(3) -0.002(4) 0.009(3)
N1 0.066(6) 0.071(6) 0.037(5) -0.002(4) -0.006(4) 0.009(5)
N2 0.036(4) 0.053(4) 0.025(4) -0.003(3) 0.001(3) 0.002(3)
N4 0.034(4) 0.092(7) 0.038(5) -0.022(5) -0.012(3) -0.001(4)
C28 0.061(7) 0.102(9) 0.067(8) -0.045(7) -0.001(6) -0.006(6)
C27 0.076(8) 0.130(10) 0.083(9) -0.052(8) 0.015(7) 0.001(7)
C26 0.094(9) 0.149(11) 0.092(9) -0.027(9) 0.014(8) -0.029(8)
C25 0.097(8) 0.111(9) 0.083(9) -0.014(8) -0.002(8) -0.049(8)
C24 0.067(6) 0.087(8) 0.043(6) 0.007(5) -0.009(5) -0.028(6)
N3 0.062(5) 0.067(6) 0.033(5) -0.005(4) 0.004(4) -0.008(4)
C1 0.034(4) 0.052(5) 0.031(5) 0.002(4) -0.001(4) -0.001(3)
C2 0.053(5) 0.037(5) 0.032(5) -0.004(4) 0.018(4) -0.005(4)
C3 0.041(5) 0.044(5) 0.036(5) 0.006(4) 0.000(4) 0.008(4)
C4 0.046(5) 0.038(4) 0.026(4) 0.002(4) 0.000(4) 0.006(3)
C5 0.038(4) 0.037(4) 0.028(5) 0.001(3) 0.006(4) 0.006(4)
C6 0.033(4) 0.034(4) 0.037(5) -0.001(4) 0.007(3) 0.001(3)
C7 0.036(4) 0.045(5) 0.027(5) 0.001(4) -0.006(4) 0.005(4)
C8 0.051(5) 0.054(6) 0.024(5) 0.008(4) 0.005(4) 0.002(4)
C9 0.047(5) 0.057(6) 0.032(5) -0.006(4) 0.004(4) 0.008(4)
C10 0.046(5) 0.042(5) 0.038(5) 0.000(4) -0.008(4) -0.004(4)
C11 0.051(7) 0.030(5) 0.048(8) 0.000 0.000 0.003(5)
C12 0.040(5) 0.055(6) 0.070(8) 0.008(5) 0.008(5) -0.005(4)
C13 0.041(5) 0.093(9) 0.046(7) 0.016(6) -0.006(5) -0.007(6)
C14 0.044(6) 0.127(12) 0.033(6) 0.013(6) 0.008(5) -0.010(6)
C15 0.057(6) 0.096(9) 0.030(6) -0.011(6) 0.006(5) -0.029(6)
C16 0.042(5) 0.048(5) 0.040(6) -0.005(4) -0.013(4) 0.001(4)
C17 0.065(7) 0.072(7) 0.040(6) -0.016(5) -0.009(5) 0.012(5)
C29 0.071(7) 0.082(8) 0.082(9) -0.035(7) -0.029(6) 0.037(6)
C18 0.066(7) 0.128(13) 0.034(7) -0.005(7) 0.010(6) -0.033(8)
C19 0.091(8) 0.143(11) 0.066(8) 0.009(9) 0.009(8) -0.031(8)
C20 0.116(9) 0.107(9) 0.087(9) 0.019(8) -0.007(8) -0.036(8)
C21 0.133(11) 0.092(9) 0.081(9) 0.005(8) 0.010(8) -0.027(9)
C22 0.125(13) 0.061(8) 0.030(6) -0.003(5) 0.006(7) -0.014(7)
C23 0.169(17) 0.052(7) 0.060(10) 0.002(6) 0.014(10) 0.028(9)
P1 0.115(3) 0.071(2) 0.077(3) -0.007(2) -0.041(3) 0.031(2)
F1 0.129(9) 0.113(8) 0.105(9) 0.015(6) -0.019(7) -0.006(7)
F2 0.205(14) 0.080(7) 0.193(16) -0.022(8) -0.148(13) 0.023(7)
F3 0.167(14) 0.169(14) 0.110(12) 0.015(10) 0.036(10) -0.012(10)
F4 0.199(17) 0.23(2) 0.155(17) 0.004(13) 0.002(13) -0.155(16)
F5 0.150(11) 0.135(10) 0.118(10) -0.011(7) -0.090(9) 0.035(8)
F6 0.155(9) 0.094(6) 0.066(6) -0.017(5) -0.040(6) 0.036(6)
O1S 0.068(7) 0.186(15) 0.089(10) 0.043(9) 0.025(7) 0.044(8)
O2S 0.090(8) 0.26(2) 0.033(6) 0.015(9) 0.009(6) 0.010(11)
C1S 0.089(11) 0.114(15) 0.124(18) 0.009(13) -0.034(12) 0.035(11)
C2S 0.073(10) 0.18(2) 0.061(11) -0.003(12) -0.004(8) 0.038(12)
C3S 0.127(16) 0.20(3) 0.068(13) 0.020(15) 0.048(12) 0.000(16)
C4S 0.106(14) 0.16(2) 0.092(15) 0.002(13) 0.055(12) 0.013(14)
C30 0.090(15) 0.082(15) 0.062(14) -0.017(12) -0.025(12) 0.023(12)
C32 0.054(8) 0.075(9) 0.027(7) 0.004(6) -0.004(6) -0.019(7)
C31 0.075(12) 0.102(17) 0.13(2) 0.077(18) 0.062(15) 0.031(12)

loop_
_atom_type_symbol
_atom_type_description
_atom_type_scat_dispersion_real
_atom_type_scat_dispersion_imag
_atom_type_scat_source
C C 0.0033 0.0016 'International Tables Vol C Tables 4.2.6.8 and 6.1.1.4'
H H 0.0000 0.0000 'International Tables Vol C Tables 4.2.6.8 and 6.1.1.4'
Br Br -0.2901 2.4595 'International Tables Vol C Tables 4.2.6.8 and 6.1.1.4'
Co Co 0.3494 0.9721 'International Tables Vol C Tables 4.2.6.8 and 6.1.1.4'
F F 0.0171 0.0103 'International Tables Vol C Tables 4.2.6.8 and 6.1.1.4'
N N 0.0061 0.0033 'International Tables Vol C Tables 4.2.6.8 and 6.1.1.4'
O O 0.0106 0.0060 'International Tables Vol C Tables 4.2.6.8 and 6.1.1.4'
P P 0.1023 0.0942 'International Tables Vol C Tables 4.2.6.8 and 6.1.1.4'

loop_
_geom_angle_atom_site_label_1
_geom_angle_atom_site_label_2
_geom_angle_atom_site_label_3
_geom_angle
_geom_angle_site_symmetry_1
_geom_angle_site_symmetry_3
_geom_angle_publ_flag
O1 Co1 O2 88.1(3) . . ?
O1 Co1 N1 176.5(4) . . ?
O1 Co1 N2 95.9(3) . . ?
O1 Co1 N4 94.1(3) . . ?
O1 Co1 N3 96.2(4) . . ?
O2 Co1 N1 88.9(4) . . ?
O2 Co1 N2 175.7(3) . . ?
O2 Co1 N4 87.3(3) . . ?
O2 Co1 N3 89.5(4) . . ?
N1 Co1 N2 87.1(4) . . ?
N1 Co1 N4 84.1(4) . . ?
N1 Co1 N3 85.5(5) . . ?
N4 Co1 N2 93.8(3) . . ?
N4 Co1 N3 169.2(4) . . ?
N3 Co1 N2 88.6(4) . . ?
C1 O1 Co1 108.2(6) . . ?
C2 O2 Co1 108.5(6) . . ?
C17 N1 Co1 111.3(7) . . ?
C17 N1 C29 109.9(11) . . ?
C29 N1 Co1 106.3(7) . . ?
C23 N1 Co1 108.4(9) . . ?
C23 N1 C17 112.2(12) . . ?
C23 N1 C29 108.6(12) . . ?
C12 N2 Co1 130.7(8) . . ?
C12 N2 C16 118.1(9) . . ?
C16 N2 Co1 110.9(6) . . ?
C28 N4 Co1 109.1(5) . . ?
C28 N4 C24 120.0 . . ?
C24 N4 Co1 130.6(5) . . ?
N4 C28 C29 118.1(8) . . ?
C27 C28 N4 120.0 . . ?
C27 C28 C29 121.9(8) . . ?
C28 C27 H27 120.0 . . ?
C28 C27 C26 120.0 . . ?
C26 C27 H27 120.0 . . ?
C27 C26 H26 120.0 . . ?
C27 C26 C25 120.0 . . ?
C25 C26 H26 120.0 . . ?
C26 C25 H25 120.0 . . ?
C26 C25 C24 120.0 . . ?
C24 C25 H25 120.0 . . ?
N4 C24 H24 120.0 . . ?
C25 C24 N4 120.0 . . ?
C25 C24 H24 120.0 . . ?
C32 C24 N4 123.4(9) . . ?
C32 C24 C25 115.9(9) . . ?
C18 N3 Co1 131.8(11) . . ?
C18 N3 C22 116.2(13) . . ?
C22 N3 Co1 112.0(9) . . ?
O1 C1 C2 118.1(9) . . ?
O1 C1 C6 123.8(8) . . ?
C2 C1 C6 118.1(9) . . ?
O2 C2 C1 115.7(9) . . ?
O2 C2 C3 123.2(9) . . ?
C3 C2 C1 121.1(8) . . ?
C2 C3 Br1 116.6(7) . . ?
C4 C3 Br1 123.6(7) . . ?
C4 C3 C2 119.7(8) . . ?
C3 C4 C5 119.7(9) . . ?
C3 C4 C7 129.4(8) . . ?
C5 C4 C7 110.9(7) . . ?
C4 C5 C11 111.2(8) . . ?
C6 C5 C4 119.4(8) . . ?
C6 C5 C11 129.4(8) . . ?
C1 C6 Br2 115.5(7) . . ?
C5 C6 Br2 122.6(6) . . ?
C5 C6 C1 121.8(8) . . ?
C4 C7 C9 114.3(8) . . ?
C4 C7 C10 101.3(7) . . ?
C8 C7 C4 109.7(8) . . ?
C8 C7 C9 111.3(8) . . ?
C8 C7 C10 111.3(8) . . ?
C10 C7 C9 108.6(8) . . ?
C7 C8 H8A 109.5 . . ?
C7 C8 H8B 109.5 . . ?
C7 C8 H8C 109.5 . . ?
H8A C8 H8B 109.5 . . ?
H8A C8 H8C 109.5 . . ?
H8B C8 H8C 109.5 . . ?
C7 C9 H9A 109.5 . . ?
C7 C9 H9B 109.5 . . ?
C7 C9 H9C 109.5 . . ?
H9A C9 H9B 109.5 . . ?
H9A C9 H9C 109.5 . . ?
H9B C9 H9C 109.5 . . ?
C7 C10 H10A 109.9 . . ?
C7 C10 H10B 109.9 . . ?
H10A C10 H10B 108.3 . . ?
C11 C10 C7 109.0(7) . . ?
C11 C10 H10A 109.9 . . ?
C11 C10 H10B 109.9 . . ?
C5 C11 C5 115.1(12) . 2_675 ?
C5 C11 C10 112.0(5) 2_675 . ?
C5 C11 C10 102.0(5) . . ?
C5 C11 C10 102.0(5) 2_675 2_675 ?
C5 C11 C10 112.0(5) . 2_675 ?
C10 C11 C10 114.2(13) . 2_675 ?
N2 C12 H12 118.6 . . ?
N2 C12 C13 122.9(12) . . ?
N2 C12 C30 124.3(14) . . ?
C13 C12 H12 118.6 . . ?
C13 C12 C30 112.2(14) . . ?
C12 C13 H13 119.8 . . ?
C12 C13 C14 120.4(12) . . ?
C14 C13 H13 119.8 . . ?
C13 C14 H14 121.0 . . ?
C13 C14 C15 117.9(12) . . ?
C15 C14 H14 121.0 . . ?
C14 C15 H15 119.8 . . ?
C14 C15 C16 120.3(13) . . ?
C16 C15 H15 119.8 . . ?
N2 C16 C15 120.3(10) . . ?
N2 C16 C17 117.5(9) . . ?
C15 C16 C17 122.1(11) . . ?
N1 C17 H17A 109.6 . . ?
N1 C17 H17B 109.6 . . ?
C16 C17 N1 110.5(9) . . ?
C16 C17 H17A 109.6 . . ?
C16 C17 H17B 109.6 . . ?
H17A C17 H17B 108.1 . . ?
N1 C29 H29A 110.2 . . ?
N1 C29 H29B 110.2 . . ?
C28 C29 N1 107.4(9) . . ?
C28 C29 H29A 110.2 . . ?
C28 C29 H29B 110.2 . . ?
H29A C29 H29B 108.5 . . ?
N3 C18 H18 118.9 . . ?
N3 C18 C19 122.3(18) . . ?
N3 C18 C31 123.5(14) . . ?
C19 C18 H18 118.9 . . ?
C19 C18 C31 114.2(16) . . ?
C18 C19 H19 123.0 . . ?
C20 C19 C18 113.9(18) . . ?
C20 C19 H19 123.0 . . ?
C19 C20 H20 117.7 . . ?
C21 C20 C19 124.5(17) . . ?
C21 C20 H20 117.7 . . ?
C20 C21 H21 123.4 . . ?
C20 C21 C22 113(2) . . ?
C22 C21 H21 123.4 . . ?
N3 C22 C23 114.2(12) . . ?
C21 C22 N3 129.0(17) . . ?
C21 C22 C23 116.2(16) . . ?
N1 C23 C22 107.9(12) . . ?
N1 C23 H23A 110.1 . . ?
N1 C23 H23B 110.1 . . ?
C22 C23 H23A 110.1 . . ?
C22 C23 H23B 110.1 . . ?
H23A C23 H23B 108.4 . . ?
F1 P1 F2 87.1(6) . . ?
F1 P1 F3 83.3(8) . . ?
F2 P1 F3 90.6(11) . . ?
F4 P1 F1 90.6(10) . . ?
F4 P1 F2 90.8(12) . . ?
F4 P1 F3 173.7(11) . . ?
F4 P1 F5 89.3(11) . . ?
F4 P1 F6 98.8(10) . . ?
F5 P1 F1 92.0(7) . . ?
F5 P1 F2 179.0(7) . . ?
F5 P1 F3 89.3(10) . . ?
F6 P1 F1 170.4(8) . . ?
F6 P1 F2 90.8(6) . . ?
F6 P1 F3 87.4(9) . . ?
F6 P1 F5 90.1(6) . . ?
C4S O1S C1S 108.6(14) . . ?
C3S O2S C2S 110.3(16) . . ?
O1S C1S H1SA 109.3 . . ?
O1S C1S H1SB 109.3 . . ?
O1S C1S C2S 111.4(14) . . ?
H1SA C1S H1SB 108.0 . . ?
C2S C1S H1SA 109.3 . . ?
C2S C1S H1SB 109.3 . . ?
O2S C2S C1S 111.1(15) . . ?
O2S C2S H2SA 109.4 . . ?
O2S C2S H2SB 109.4 . . ?
C1S C2S H2SA 109.4 . . ?
C1S C2S H2SB 109.4 . . ?
H2SA C2S H2SB 108.0 . . ?
O2S C3S H3SA 110.0 . . ?
O2S C3S H3SB 110.0 . . ?
O2S C3S C4S 108.4(13) . . ?
H3SA C3S H3SB 108.4 . . ?
C4S C3S H3SA 110.0 . . ?
C4S C3S H3SB 110.0 . . ?
O1S C4S C3S 107.8(16) . . ?
O1S C4S H4SA 110.1 . . ?
O1S C4S H4SB 110.1 . . ?
C3S C4S H4SA 110.1 . . ?
C3S C4S H4SB 110.1 . . ?
H4SA C4S H4SB 108.5 . . ?
C12 C30 H30A 109.5 . . ?
C12 C30 H30B 109.5 . . ?
C12 C30 H30C 109.5 . . ?
H30A C30 H30B 109.5 . . ?
H30A C30 H30C 109.5 . . ?
H30B C30 H30C 109.5 . . ?
C24 C32 H32A 109.5 . . ?
C24 C32 H32B 109.5 . . ?
C24 C32 H32C 109.5 . . ?
H32A C32 H32B 109.5 . . ?
H32A C32 H32C 109.5 . . ?
H32B C32 H32C 109.5 . . ?
C18 C31 H31A 109.5 . . ?
C18 C31 H31B 109.5 . . ?
C18 C31 H31C 109.5 . . ?
H31A C31 H31B 109.5 . . ?
H31A C31 H31C 109.5 . . ?
H31B C31 H31C 109.5 . . ?

loop_
_geom_bond_atom_site_label_1
_geom_bond_atom_site_label_2
_geom_bond_distance
_geom_bond_site_symmetry_2
_geom_bond_publ_flag
Br1 C3 1.902(9) . ?
Br2 C6 1.916(9) . ?
Co1 O1 1.878(7) . ?
Co1 O2 1.881(8) . ?
Co1 N1 1.924(10) . ?
Co1 N2 1.974(9) . ?
Co1 N4 1.962(6) . ?
Co1 N3 1.969(10) . ?
O1 C1 1.335(12) . ?
O2 C2 1.358(11) . ?
N1 C17 1.504(15) . ?
N1 C29 1.528(17) . ?
N1 C23 1.457(19) . ?
N2 C12 1.328(14) . ?
N2 C16 1.385(13) . ?
N4 C28 1.3900 . ?
N4 C24 1.3900 . ?
C28 C27 1.3900 . ?
C28 C29 1.428(16) . ?
C27 H27 0.9500 . ?
C27 C26 1.3900 . ?
C26 H26 0.9500 . ?
C26 C25 1.3900 . ?
C25 H25 0.9500 . ?
C25 C24 1.3900 . ?
C24 H24 0.9500 . ?
C24 C32 1.366(18) . ?
N3 C18 1.310(18) . ?
N3 C22 1.340(18) . ?
C1 C2 1.396(14) . ?
C1 C6 1.400(13) . ?
C2 C3 1.392(15) . ?
C3 C4 1.388(13) . ?
C4 C5 1.417(12) . ?
C4 C7 1.543(13) . ?
C5 C6 1.366(14) . ?
C5 C11 1.523(12) . ?
C7 C8 1.539(13) . ?
C7 C9 1.567(12) . ?
C7 C10 1.549(13) . ?
C8 H8A 0.9800 . ?
C8 H8B 0.9800 . ?
C8 H8C 0.9800 . ?
C9 H9A 0.9800 . ?
C9 H9B 0.9800 . ?
C9 H9C 0.9800 . ?
C10 H10A 0.9900 . ?
C10 H10B 0.9900 . ?
C10 C11 1.543(13) . ?
C11 C5 1.523(12) 2_675 ?
C11 C10 1.543(13) 2_675 ?
C12 H12 0.9500 . ?
C12 C13 1.372(18) . ?
C12 C30 1.46(3) . ?
C13 H13 0.9500 . ?
C13 C14 1.37(2) . ?
C14 H14 0.9500 . ?
C14 C15 1.38(2) . ?
C15 H15 0.9500 . ?
C15 C16 1.394(15) . ?
C16 C17 1.483(15) . ?
C17 H17A 0.9900 . ?
C17 H17B 0.9900 . ?
C29 H29A 0.9900 . ?
C29 H29B 0.9900 . ?
C18 H18 0.9500 . ?
C18 C19 1.43(2) . ?
C18 C31 1.46(3) . ?
C19 H19 0.9500 . ?
C19 C20 1.42(3) . ?
C20 H20 0.9500 . ?
C20 C21 1.32(3) . ?
C21 H21 0.9500 . ?
C21 C22 1.34(2) . ?
C22 C23 1.55(3) . ?
C23 H23A 0.9900 . ?
C23 H23B 0.9900 . ?
P1 F1 1.582(13) . ?
P1 F2 1.591(12) . ?
P1 F3 1.652(16) . ?
P1 F4 1.439(19) . ?
P1 F5 1.571(11) . ?
P1 F6 1.552(10) . ?
O1S C1S 1.429(7) . ?
O1S C4S 1.427(7) . ?
O2S C2S 1.421(7) . ?
O2S C3S 1.420(7) . ?
C1S H1SA 0.9900 . ?
C1S H1SB 0.9900 . ?
C1S C2S 1.495(7) . ?
C2S H2SA 0.9900 . ?
C2S H2SB 0.9900 . ?
C3S H3SA 0.9900 . ?
C3S H3SB 0.9900 . ?
C3S C4S 1.498(7) . ?
C4S H4SA 0.9900 . ?
C4S H4SB 0.9900 . ?
C30 H30A 0.9800 . ?
C30 H30B 0.9800 . ?
C30 H30C 0.9800 . ?
C32 H32A 0.9800 . ?
C32 H32B 0.9800 . ?
C32 H32C 0.9800 . ?
C31 H31A 0.9800 . ?
C31 H31B 0.9800 . ?
C31 H31C 0.9800 . ?

loop_
_geom_torsion_atom_site_label_1
_geom_torsion_atom_site_label_2
_geom_torsion_atom_site_label_3
_geom_torsion_atom_site_label_4
_geom_torsion
_geom_torsion_site_symmetry_1
_geom_torsion_site_symmetry_2
_geom_torsion_site_symmetry_3
_geom_torsion_site_symmetry_4
_geom_torsion_publ_flag
Br1 C3 C4 C5 -174.4(7) . . . . ?
Br1 C3 C4 C7 4.5(15) . . . . ?
Co1 O1 C1 C2 -8.0(10) . . . . ?
Co1 O1 C1 C6 172.7(7) . . . . ?
Co1 O2 C2 C1 8.9(10) . . . . ?
Co1 O2 C2 C3 -171.1(8) . . . . ?
Co1 N1 C17 C16 -16.1(13) . . . . ?
Co1 N1 C29 C28 -38.7(12) . . . . ?
Co1 N1 C23 C22 36.8(14) . . . . ?
Co1 N2 C12 C13 -170.7(8) . . . . ?
Co1 N2 C12 C30 19(2) . . . . ?
Co1 N2 C16 C15 172.3(8) . . . . ?
Co1 N2 C16 C17 -11.0(12) . . . . ?
Co1 N4 C28 C27 -174.2(5) . . . . ?
Co1 N4 C28 C29 5.1(10) . . . . ?
Co1 N4 C24 C25 172.8(7) . . . . ?
Co1 N4 C24 C32 -17.7(13) . . . . ?
Co1 N3 C18 C19 174.9(11) . . . . ?
Co1 N3 C18 C31 -7(2) . . . . ?
Co1 N3 C22 C21 -178.9(15) . . . . ?
Co1 N3 C22 C23 10.6(14) . . . . ?
O1 Co1 O2 C2 -10.7(6) . . . . ?
O1 C1 C2 O2 -0.6(12) . . . . ?
O1 C1 C2 C3 179.3(8) . . . . ?
O1 C1 C6 Br2 0.9(12) . . . . ?
O1 C1 C6 C5 -176.0(8) . . . . ?
O2 Co1 O1 C1 10.3(6) . . . . ?
O2 C2 C3 Br1 -5.2(12) . . . . ?
O2 C2 C3 C4 177.9(9) . . . . ?
N1 Co1 O2 C2 167.6(7) . . . . ?
N2 Co1 O1 C1 -171.2(6) . . . . ?
N2 C12 C13 C14 -0.5(18) . . . . ?
N2 C16 C17 N1 18.0(16) . . . . ?
N4 Co1 O1 C1 -76.9(6) . . . . ?
N4 Co1 O2 C2 83.5(6) . . . . ?
N4 C28 C27 C26 0.0 . . . . ?
N4 C28 C29 N1 22.1(14) . . . . ?
C28 N4 C24 C25 0.0 . . . . ?
C28 N4 C24 C32 169.6(12) . . . . ?
C28 C27 C26 C25 0.0 . . . . ?
C27 C28 C29 N1 -158.6(8) . . . . ?
C27 C26 C25 C24 0.0 . . . . ?
C26 C25 C24 N4 0.0 . . . . ?
C26 C25 C24 C32 -170.3(11) . . . . ?
C24 N4 C28 C27 0.0 . . . . ?
C24 N4 C28 C29 179.3(11) . . . . ?
N3 Co1 O1 C1 99.6(6) . . . . ?
N3 Co1 O2 C2 -106.9(7) . . . . ?
N3 C18 C19 C20 0(2) . . . . ?
N3 C22 C23 N1 -31.6(17) . . . . ?
C1 C2 C3 Br1 174.8(7) . . . . ?
C1 C2 C3 C4 -2.0(14) . . . . ?
C2 C1 C6 Br2 -178.5(7) . . . . ?
C2 C1 C6 C5 4.6(13) . . . . ?
C2 C3 C4 C5 2.2(14) . . . . ?
C2 C3 C4 C7 -178.9(9) . . . . ?
C3 C4 C5 C6 1.0(13) . . . . ?
C3 C4 C5 C11 178.3(8) . . . . ?
C3 C4 C7 C8 -74.6(12) . . . . ?
C3 C4 C7 C9 51.1(14) . . . . ?
C3 C4 C7 C10 167.7(10) . . . . ?
C4 C5 C6 Br2 178.8(6) . . . . ?
C4 C5 C6 C1 -4.5(13) . . . . ?
C4 C5 C11 C5 136.2(8) . . . 2_675 ?
C4 C5 C11 C10 -107.9(9) . . . 2_675 ?
C4 C5 C11 C10 14.7(11) . . . . ?
C4 C7 C10 C11 22.6(11) . . . . ?
C5 C4 C7 C8 104.4(9) . . . . ?
C5 C4 C7 C9 -129.9(8) . . . . ?
C5 C4 C7 C10 -13.3(10) . . . . ?
C6 C1 C2 O2 178.7(8) . . . . ?
C6 C1 C2 C3 -1.3(13) . . . . ?
C6 C5 C11 C5 -46.9(8) . . . 2_675 ?
C6 C5 C11 C10 69.0(14) . . . 2_675 ?
C6 C5 C11 C10 -168.4(9) . . . . ?
C7 C4 C5 C6 -178.1(8) . . . . ?
C7 C4 C5 C11 -0.8(10) . . . . ?
C7 C10 C11 C5 -146.8(8) . . . 2_675 ?
C7 C10 C11 C5 -23.2(11) . . . . ?
C7 C10 C11 C10 97.8(8) . . . 2_675 ?
C8 C7 C10 C11 -93.9(10) . . . . ?
C9 C7 C10 C11 143.3(9) . . . . ?
C11 C5 C6 Br2 2.1(13) . . . . ?
C11 C5 C6 C1 178.8(9) . . . . ?
C12 N2 C16 C15 -1.7(15) . . . . ?
C12 N2 C16 C17 175.0(10) . . . . ?
C12 C13 C14 C15 -1.2(18) . . . . ?
C13 C14 C15 C16 1.3(18) . . . . ?
C14 C15 C16 N2 0.1(17) . . . . ?
C14 C15 C16 C17 -176.4(11) . . . . ?
C15 C16 C17 N1 -165.4(11) . . . . ?
C16 N2 C12 C13 1.9(16) . . . . ?
C16 N2 C12 C30 -168.4(17) . . . . ?
C17 N1 C29 C28 81.8(12) . . . . ?
C17 N1 C23 C22 -86.6(13) . . . . ?
C29 N1 C17 C16 -133.5(11) . . . . ?
C29 N1 C23 C22 151.8(12) . . . . ?
C29 C28 C27 C26 -179.2(11) . . . . ?
C18 N3 C22 C21 0(2) . . . . ?
C18 N3 C22 C23 -170.8(12) . . . . ?
C18 C19 C20 C21 7(3) . . . . ?
C19 C20 C21 C22 -10(3) . . . . ?
C20 C21 C22 N3 7(3) . . . . ?
C20 C21 C22 C23 177.3(17) . . . . ?
C21 C22 C23 N1 156.6(15) . . . . ?
C22 N3 C18 C19 -3.4(19) . . . . ?
C22 N3 C18 C31 174.2(19) . . . . ?
C23 N1 C17 C16 105.6(13) . . . . ?
C23 N1 C29 C28 -155.2(11) . . . . ?
O1S C1S C2S O2S -53(2) . . . . ?
O2S C3S C4S O1S 66(2) . . . . ?
C1S O1S C4S C3S -63.3(19) . . . . ?
C2S O2S C3S C4S -61(2) . . . . ?
C3S O2S C2S C1S 55.0(19) . . . . ?
C4S O1S C1S C2S 57.6(19) . . . . ?
C30 C12 C13 C14 170.9(17) . . . . ?
C31 C18 C19 C20 -178(2) . . . . ?

loop_
_twin_individual_id
_twin_individual_mass_fraction_refined
1 0.900(19)
2 0.100(19)

loop_
_smtbx_masks_void_nr
_smtbx_masks_void_average_x
_smtbx_masks_void_average_y
_smtbx_masks_void_average_z
_smtbx_masks_void_volume
_smtbx_masks_void_count_electrons
_smtbx_masks_void_content
1 0.000 0.000 0.247 338.3 119.7 '2.5 (C4 H10 O2)'
2 0.000 0.000 0.747 338.3 119.7 '2.5 (C4 H10 O2)'
3 0.500 0.500 0.747 338.3 119.7 '2.5 (C4 H10 O2)'
4 0.500 0.500 0.247 338.3 119.7 '2.5 (C4 H10 O2)'
